data_4336738
loop_
_publ_author_name
'Yvonne Brussaard'
'Falk Olbrich'
'Ernst Schaumann'

_publ_contact_author
;
      Schaumann, Ernst
      Institute of Organic Chemistry
      Clausthal University of Technology
      Leibnizstrasse 6
      D-38678 Clausthal-Zellerfeld
      Germany
;
_publ_contact_author_email ernst.schaumann@tu.clausthal.de
_publ_contact_author_fax '+49 5323 72 2858'
_publ_contact_author_phone '+49 5323 72 2519'
_publ_section_title
;
 Synthesis and Structural Characterization of Molybdenum(VI) and Iron(II)
 Coordination Compounds with S-Alkyl-N-methyl-S-(2-pyridyl)sulfoximines
 and Catalytic Epoxidation Activity of the Molybdenum Complexes
;
_journal_name_full 'Inorganic Chemistry'
_journal_page_first 13160
_journal_page_last 13166
_journal_paper_doi 10.1021/ic4020306
_journal_volume 52
_journal_year 2013
_chemical_formula_moiety 'C10 H16 Mo N2 O6 S'
_chemical_formula_sum 'C10 H16 Mo N2 O6 S'
_chemical_formula_weight 388.25
_chemical_name_common '[MoO(O2)2{SO(NMe)Bu(NC5H4)}]'
_chemical_name_systematic
; 
 (S-Butyl-N-methyl-S-2-pyridyl sulfoximine)(oxo)(diperoxo)molybdenum(VI)
;
_chemical_temperature_decomposition 668
_space_group_IT_number 14
_symmetry_cell_setting monoclinic
_symmetry_space_group_name_Hall '-P 2ybc'
_symmetry_space_group_name_H-M 'P 1 21/c 1'
_atom_sites_solution_hydrogens geom
_atom_sites_solution_primary direct
_atom_sites_solution_secondary difmap
_audit_creation_method SHELXL-97
_cell_angle_alpha 90.00
_cell_angle_beta 100.701(1)
_cell_angle_gamma 90.00
_cell_formula_units_Z 4
_cell_length_a 8.5057(1)
_cell_length_b 18.5753(2)
_cell_length_c 9.4720(1)
_cell_measurement_reflns_used 100
_cell_measurement_temperature 173
_cell_measurement_theta_max 27.50
_cell_measurement_theta_min 2.00
_cell_volume 1470.51(3)
_computing_cell_refinement 'SAINT (Bruker AXS, 1998)'
_computing_data_collection 'SMART (Bruker AXS, 1998)'
_computing_data_reduction 'SAINT (Bruker AXS, 1998)'
_computing_molecular_graphics 'SHELXTL (Bruker AXS, 1998)'
_computing_publication_material 'SHELXTL (Bruker AXS, 1998)'
_computing_structure_refinement 'SHELXL-97 (Sheldrick, 1997)'
_computing_structure_solution 'SHELXS-97 (Sheldrick, 1997)'
_diffrn_ambient_temperature 173
_diffrn_measured_fraction_theta_full 0.996
_diffrn_measured_fraction_theta_max 0.996
_diffrn_measurement_device_type 'Bruker AXS, 1998'
_diffrn_measurement_method omega-scan
_diffrn_radiation_monochromator graphite
_diffrn_radiation_source 'fine-focus sealed tube'
_diffrn_radiation_type MoK\a
_diffrn_radiation_wavelength 0.71073
_diffrn_reflns_av_R_equivalents 0.0245
_diffrn_reflns_av_sigmaI/netI 0.0288
_diffrn_reflns_limit_h_max 11
_diffrn_reflns_limit_h_min -8
_diffrn_reflns_limit_k_max 23
_diffrn_reflns_limit_k_min -24
_diffrn_reflns_limit_l_max 8
_diffrn_reflns_limit_l_min -12
_diffrn_reflns_number 9183
_diffrn_reflns_theta_full 27.50
_diffrn_reflns_theta_max 27.50
_diffrn_reflns_theta_min 2.19
_diffrn_standards_decay_% 0
_diffrn_standards_interval_count none
_diffrn_standards_interval_time none
_diffrn_standards_number none
_exptl_absorpt_coefficient_mu 1.058
_exptl_absorpt_correction_T_max 0.6768
_exptl_absorpt_correction_T_min 0.6197
_exptl_absorpt_correction_type multi-scan
_exptl_absorpt_process_details 'SADABS (Bruker AXS, 1998)'
_exptl_crystal_colour 'pale yellow'
_exptl_crystal_density_diffrn 1.754
_exptl_crystal_density_method 'not measured'
_exptl_crystal_description block
_exptl_crystal_F_000 784
_exptl_crystal_size_max 0.50
_exptl_crystal_size_mid 0.50
_exptl_crystal_size_min 0.40
_refine_diff_density_max 0.608
_refine_diff_density_min -0.637
_refine_diff_density_rms 0.068
_refine_ls_extinction_coef 0.0054(5)
_refine_ls_extinction_expression Fc^*^=kFc[1+0.001xFc^2^\l^3^/sin(2\q)]^-1/4^
_refine_ls_extinction_method SHELXL
_refine_ls_goodness_of_fit_ref 1.000
_refine_ls_hydrogen_treatment riding
_refine_ls_matrix_type full
_refine_ls_number_parameters 187
_refine_ls_number_reflns 3357
_refine_ls_number_restraints 0
_refine_ls_restrained_S_all 1.000
_refine_ls_R_factor_all 0.0259
_refine_ls_R_factor_gt 0.0222
_refine_ls_shift/su_max 0.000
_refine_ls_shift/su_mean 0.000
_refine_ls_structure_factor_coef Fsqd
_refine_ls_weighting_details 'calc w=1/[\s^2^(Fo^2^)+(0.0382P)^2^+0.0000P] where P=(Fo^2^+2Fc^2^)/3'
_refine_ls_weighting_scheme calc
_refine_ls_wR_factor_gt 0.0577
_refine_ls_wR_factor_ref 0.0593
_reflns_number_gt 3031
_reflns_number_total 3357
_reflns_threshold_expression >2sigma(I)
_cod_data_source_file ic4020306_si_002_2.cif
_cod_data_source_block 13_98md
_cod_original_sg_symbol_H-M 'P 21/c'
_cod_database_code 4336738

loop_
_symmetry_equiv_pos_as_xyz
'x, y, z'
'-x, y+1/2, -z+1/2'
'-x, -y, -z'
'x, -y-1/2, z-1/2'

loop_
_atom_site_label
_atom_site_type_symbol
_atom_site_fract_x
_atom_site_fract_y
_atom_site_fract_z
_atom_site_U_iso_or_equiv
_atom_site_adp_type
_atom_site_occupancy
_atom_site_symmetry_multiplicity
_atom_site_calc_flag
_atom_site_refinement_flags
Mo Mo 0.231424(17) 0.395933(8) 0.240132(15) 0.02233(7) Uani 1 1 d .
S S 0.46874(5) 0.34589(2) 0.02125(4) 0.02157(10) Uani 1 1 d .
N1 N 0.48832(16) 0.44594(7) 0.22463(14) 0.0221(3) Uani 1 1 d .
N2 N 0.29010(17) 0.35628(8) 0.04016(15) 0.0250(3) Uani 1 1 d .
O1 O 0.05585(16) 0.35117(8) 0.21393(16) 0.0378(3) Uani 1 1 d .
O2 O 0.33008(17) 0.37507(8) 0.43684(13) 0.0338(3) Uani 1 1 d .
O3 O 0.38231(16) 0.32336(7) 0.33624(13) 0.0299(3) Uani 1 1 d .
O4 O 0.17008(16) 0.48810(7) 0.14612(15) 0.0352(3) Uani 1 1 d .
O5 O 0.18487(16) 0.49061(7) 0.30425(15) 0.0341(3) Uani 1 1 d .
O6 O 0.50072(16) 0.35008(7) -0.12363(13) 0.0306(3) Uani 1 1 d .
C1 C 0.5592(2) 0.49970(9) 0.30597(19) 0.0275(4) Uani 1 1 d .
H1 H 0.5040 0.5219 0.3729 0.042(3) Uiso 1 1 calc R
C2 C 0.7121(2) 0.52444(10) 0.2959(2) 0.0303(4) Uani 1 1 d .
H2 H 0.7608 0.5618 0.3573 0.042(3) Uiso 1 1 calc R
C3 C 0.7917(2) 0.49410(10) 0.1959(2) 0.0321(4) Uani 1 1 d .
H3 H 0.8952 0.5106 0.1874 0.042(3) Uiso 1 1 calc R
C4 C 0.7179(2) 0.43871(9) 0.1074(2) 0.0278(4) Uani 1 1 d .
H4 H 0.7678 0.4171 0.0362 0.042(3) Uiso 1 1 calc R
C5 C 0.5686(2) 0.41705(9) 0.12895(17) 0.0221(3) Uani 1 1 d .
C6 C 0.1704(2) 0.31356(13) -0.0623(2) 0.0410(5) Uani 1 1 d .
H61 H 0.0670 0.3384 -0.0784 0.061(3) Uiso 1 1 calc R
H62 H 0.1585 0.2658 -0.0218 0.061(3) Uiso 1 1 calc R
H63 H 0.2073 0.3085 -0.1539 0.061(3) Uiso 1 1 calc R
C7 C 0.5516(2) 0.26379(9) 0.10222(18) 0.0242(3) Uani 1 1 d .
H71 H 0.5649 0.2682 0.2079 0.041(2) Uiso 1 1 calc R
H72 H 0.4752 0.2241 0.0716 0.041(2) Uiso 1 1 calc R
C8 C 0.7135(2) 0.24438(9) 0.0632(2) 0.0279(4) Uani 1 1 d .
H81 H 0.7082 0.2517 -0.0411 0.041(2) Uiso 1 1 calc R
H82 H 0.7971 0.2767 0.1153 0.041(2) Uiso 1 1 calc R
C9 C 0.7588(2) 0.16628(10) 0.1017(2) 0.0373(4) Uani 1 1 d .
H91 H 0.6708 0.1342 0.0564 0.041(2) Uiso 1 1 calc R
H92 H 0.7731 0.1600 0.2071 0.041(2) Uiso 1 1 calc R
C10 C 0.9135(3) 0.14457(12) 0.0515(3) 0.0438(5) Uani 1 1 d .
H101 H 0.9350 0.0934 0.0719 0.061(3) Uiso 1 1 calc R
H102 H 1.0027 0.1734 0.1027 0.061(3) Uiso 1 1 calc R
H103 H 0.9017 0.1531 -0.0520 0.061(3) Uiso 1 1 calc R

loop_
_atom_site_aniso_label
_atom_site_aniso_U_11
_atom_site_aniso_U_22
_atom_site_aniso_U_33
_atom_site_aniso_U_23
_atom_site_aniso_U_13
_atom_site_aniso_U_12
Mo 0.02036(9) 0.02345(10) 0.02399(10) -0.00036(5) 0.00620(6) -0.00061(5)
S 0.0242(2) 0.0220(2) 0.01832(19) 0.00006(14) 0.00366(15) 0.00234(14)
N1 0.0218(6) 0.0210(7) 0.0238(7) 0.0000(5) 0.0047(5) 0.0008(5)
N2 0.0221(7) 0.0283(8) 0.0233(7) -0.0034(6) 0.0010(5) 0.0009(6)
O1 0.0282(7) 0.0416(8) 0.0450(8) -0.0067(6) 0.0107(6) -0.0081(6)
O2 0.0427(8) 0.0350(7) 0.0249(6) -0.0021(5) 0.0094(6) 0.0050(6)
O3 0.0391(7) 0.0261(6) 0.0244(6) 0.0010(5) 0.0061(5) 0.0048(5)
O4 0.0346(7) 0.0347(7) 0.0379(7) 0.0073(6) 0.0109(6) 0.0091(6)
O5 0.0357(7) 0.0291(7) 0.0402(7) -0.0053(6) 0.0139(6) 0.0041(5)
O6 0.0388(7) 0.0343(7) 0.0197(6) 0.0017(5) 0.0083(5) 0.0061(5)
C1 0.0283(9) 0.0251(9) 0.0296(9) -0.0032(7) 0.0070(7) 0.0001(7)
C2 0.0275(9) 0.0239(9) 0.0379(10) -0.0030(7) 0.0016(7) -0.0033(7)
C3 0.0223(8) 0.0272(9) 0.0476(11) 0.0016(8) 0.0087(8) -0.0023(7)
C4 0.0254(8) 0.0261(9) 0.0340(9) 0.0021(7) 0.0109(7) 0.0041(7)
C5 0.0244(8) 0.0188(7) 0.0232(8) 0.0020(6) 0.0047(6) 0.0018(6)
C6 0.0306(10) 0.0509(13) 0.0385(11) -0.0164(9) -0.0012(8) -0.0055(9)
C7 0.0277(9) 0.0207(8) 0.0237(8) -0.0008(6) 0.0035(7) 0.0017(6)
C8 0.0265(8) 0.0250(9) 0.0322(9) 0.0015(7) 0.0055(7) 0.0011(7)
C9 0.0337(10) 0.0295(10) 0.0507(12) 0.0096(8) 0.0135(9) 0.0074(8)
C10 0.0360(11) 0.0353(11) 0.0633(14) 0.0120(10) 0.0178(10) 0.0109(9)

loop_
_atom_type_symbol
_atom_type_description
_atom_type_scat_dispersion_real
_atom_type_scat_dispersion_imag
_atom_type_scat_source
C C 0.0033 0.0016 'International Tables Vol C Tables 4.2.6.8 and 6.1.1.4'
H H 0.0000 0.0000 'International Tables Vol C Tables 4.2.6.8 and 6.1.1.4'
N N 0.0061 0.0033 'International Tables Vol C Tables 4.2.6.8 and 6.1.1.4'
O O 0.0106 0.0060 'International Tables Vol C Tables 4.2.6.8 and 6.1.1.4'
S S 0.1246 0.1234 'International Tables Vol C Tables 4.2.6.8 and 6.1.1.4'
Mo Mo -1.6832 0.6857 'International Tables Vol C Tables 4.2.6.8 and 6.1.1.4'

loop_
_geom_angle_atom_site_label_1
_geom_angle_atom_site_label_2
_geom_angle_atom_site_label_3
_geom_angle
O1 Mo O5 105.56(6)
O1 Mo O2 104.87(7)
O5 Mo O2 87.54(6)
O1 Mo O4 102.15(7)
O5 Mo O4 44.84(6)
O2 Mo O4 130.18(6)
O1 Mo O3 102.37(6)
O5 Mo O3 129.46(6)
O2 Mo O3 44.54(5)
O4 Mo O3 155.22(6)
O1 Mo N2 92.58(6)
O5 Mo N2 132.68(6)
O2 Mo N2 129.94(6)
O4 Mo N2 89.13(6)
O3 Mo N2 86.29(5)
O1 Mo N1 166.28(6)
O5 Mo N1 84.77(5)
O2 Mo N1 84.24(5)
O4 Mo N1 78.61(5)
O3 Mo N1 76.73(5)
N2 Mo N1 73.71(5)
O6 S N2 117.11(8)
O6 S C5 110.37(8)
N2 S C5 102.18(8)
O6 S C7 108.84(8)
N2 S C7 111.52(8)
C5 S C7 106.14(8)
C1 N1 C5 117.17(14)
C1 N1 Mo 124.89(11)
C5 N1 Mo 117.93(11)
C6 N2 S 114.56(13)
C6 N2 Mo 120.39(12)
S N2 Mo 121.53(8)
O3 O2 Mo 68.78(7)
O2 O3 Mo 66.68(7)
O5 O4 Mo 66.51(7)
O4 O5 Mo 68.65(7)
N1 C1 C2 122.14(16)
N1 C1 H1 118.9
C2 C1 H1 118.9
C3 C2 C1 119.53(17)
C3 C2 H2 120.2
C1 C2 H2 120.2
C2 C3 C4 119.16(16)
C2 C3 H3 120.4
C4 C3 H3 120.4
C5 C4 C3 116.59(16)
C5 C4 H4 121.7
C3 C4 H4 121.7
N1 C5 C4 125.38(16)
N1 C5 S 115.70(12)
C4 C5 S 118.91(13)
N2 C6 H61 109.5
N2 C6 H62 109.5
H61 C6 H62 109.5
N2 C6 H63 109.5
H61 C6 H63 109.5
H62 C6 H63 109.5
C8 C7 S 113.35(12)
C8 C7 H71 108.9
S C7 H71 108.9
C8 C7 H72 108.9
S C7 H72 108.9
H71 C7 H72 107.7
C9 C8 C7 111.35(15)
C9 C8 H81 109.4
C7 C8 H81 109.4
C9 C8 H82 109.4
C7 C8 H82 109.4
H81 C8 H82 108.0
C8 C9 C10 111.64(16)
C8 C9 H91 109.3
C10 C9 H91 109.3
C8 C9 H92 109.3
C10 C9 H92 109.3
H91 C9 H92 108.0
C9 C10 H101 109.5
C9 C10 H102 109.5
H101 C10 H102 109.5
C9 C10 H103 109.5
H101 C10 H103 109.5
H102 C10 H103 109.5

loop_
_geom_bond_atom_site_label_1
_geom_bond_atom_site_label_2
_geom_bond_distance
Mo O1 1.6869(13)
Mo O5 1.9255(13)
Mo O2 1.9353(13)
Mo O4 1.9554(13)
Mo O3 1.9645(13)
Mo N2 2.1750(14)
Mo N1 2.4038(14)
S O6 1.4498(12)
S N2 1.5746(15)
S C5 1.7854(17)
S C7 1.7917(17)
N1 C1 1.335(2)
N1 C5 1.344(2)
N2 C6 1.497(2)
O2 O3 1.4782(18)
O4 O5 1.4804(19)
C1 C2 1.399(3)
C1 H1 0.9500
C2 C3 1.382(3)
C2 H2 0.9500
C3 C4 1.400(3)
C3 H3 0.9500
C4 C5 1.383(2)
C4 H4 0.9500
C6 H61 0.9800
C6 H62 0.9800
C6 H63 0.9800
C7 C8 1.533(2)
C7 H71 0.9900
C7 H72 0.9900
C8 C9 1.528(2)
C8 H81 0.9900
C8 H82 0.9900
C9 C10 1.534(3)
C9 H91 0.9900
C9 H92 0.9900
C10 H101 0.9800
C10 H102 0.9800
C10 H103 0.9800
